data_7701155
loop_
_publ_author_name
'Hill, Anthony'
'Bartlett, Michael J.'
'Sharma, Manab'
'Smith, Matthew K.'
'Ward, Jas S.'

_publ_section_title
;
 Hydrogenating an Organometallic Carbon Chain: Buten-yn-diyl (CH=CHC\\tb
 C) as a Missing Link
;
_journal_name_full 'Dalton Transactions'
_journal_paper_doi 10.1039/C9DT03229K
_journal_year 2019
_chemical_compound_source 'Research School of Chemistry'
_chemical_formula_moiety 'C40 H31 Cl1 O2 P2 Ru1'
_chemical_formula_sum 'C40 H31 Cl O2 P2 Ru'
_chemical_formula_weight 742.15
_space_group_IT_number 15
_space_group_name_Hall '-C 2yc'
_space_group_name_H-M_alt 'C 1 2/c 1'
_symmetry_cell_setting monoclinic
_symmetry_space_group_name_Hall '-C 2yc'
_symmetry_space_group_name_H-M 'C 1 2/c 1'
_atom_sites_solution_hydrogens difmap
_atom_sites_solution_primary other
_audit_creation_date 13-09-24
_audit_creation_method CRYSTALS_ver_14.23
_audit_update_record
;
2014-11-15 deposited with the CCDC.    2019-09-16 downloaded from the CCDC.
;
_cell_angle_alpha 90
_cell_angle_beta 101.90(3)
_cell_angle_gamma 90
_cell_formula_units_Z 8
_cell_length_a 23.900(5)
_cell_length_b 10.450(2)
_cell_length_c 29.670(6)
_cell_measurement_reflns_used 0
_cell_measurement_temperature 200
_cell_measurement_theta_max 25
_cell_measurement_theta_min 2.55
_cell_volume 7251(3)
_computing_cell_refinement 'DENZO/SCALEPACK (Otwinowski & Minor, 1997)'
_computing_data_collection 'COLLECT (Nonius, 2001).'
_computing_data_reduction 'DENZO/SCALEPACK (Otwinowski & Minor, 1997)'
_computing_molecular_graphics 'Ortep-3 for windows (Farrugia, 1997)'
_computing_publication_material 'CRYSTALS (Betteridge et al., 2003)'
_computing_structure_refinement 'CRYSTALS (Betteridge et al., 2003)'
_computing_structure_solution 'Superflip (Palatinus & Chapuis, 2007)'
_diffrn_ambient_temperature 200
_diffrn_measured_fraction_theta_full 0.996
_diffrn_measured_fraction_theta_max 0.996
_diffrn_measurement_device Area
_diffrn_measurement_device_type 'Nonius KappaCCD'
_diffrn_measurement_method '\f & \w scans'
_diffrn_radiation_monochromator graphite
_diffrn_radiation_type 'Mo K\a'
_diffrn_radiation_wavelength 0.71073
_diffrn_reflns_av_R_equivalents 0.084
_diffrn_reflns_limit_h_max 27
_diffrn_reflns_limit_h_min -28
_diffrn_reflns_limit_k_max 12
_diffrn_reflns_limit_k_min -12
_diffrn_reflns_limit_l_max 35
_diffrn_reflns_limit_l_min -35
_diffrn_reflns_number 58229
_diffrn_reflns_theta_full 25.130
_diffrn_reflns_theta_max 25.130
_diffrn_reflns_theta_min 2.982
_diffrn_standards_number 0
_exptl_absorpt_coefficient_mu 0.627
_exptl_absorpt_correction_T_max 0.947
_exptl_absorpt_correction_T_min 0.902
_exptl_absorpt_correction_type integration
_exptl_absorpt_process_details
;
Gaussian integration (Coppens, 1970)
;
_exptl_crystal_colour yellow
_exptl_crystal_density_diffrn 1.360
_exptl_crystal_density_method 'not measured'
_exptl_crystal_description cube
_exptl_crystal_F_000 3024
_exptl_crystal_size_max 0.200
_exptl_crystal_size_mid 0.120
_exptl_crystal_size_min 0.090
_platon_squeeze_details
;
;
_refine_diff_density_max 1.28
_refine_diff_density_min -0.66
_refine_ls_extinction_method None
_refine_ls_goodness_of_fit_ref 1.0134
_refine_ls_hydrogen_treatment noref
_refine_ls_matrix_type full
_refine_ls_number_parameters 429
_refine_ls_number_reflns 6467
_refine_ls_number_restraints 80
_refine_ls_R_factor_all 0.0629
_refine_ls_R_factor_gt 0.0524
_refine_ls_shift/su_max 0.0016370
_refine_ls_shift/su_mean 0.0000445
_refine_ls_structure_factor_coef Fsqd
_refine_ls_weighting_details
;
 Method= Modified Sheldrick 
 w=1/[\s^2^(F^2^) + ( 0.09P)^2^ +20.32P] 
 ,where P=(max(Fo^2^,0) + 2Fc^2^)/3 
;
_refine_ls_weighting_scheme calc
_refine_ls_wR_factor_all 0.1480
_refine_ls_wR_factor_gt 0.1390
_refine_ls_wR_factor_ref 0.1480
_reflns_limit_h_max 27
_reflns_limit_h_min -28
_reflns_limit_k_max 12
_reflns_limit_k_min 0
_reflns_limit_l_max 35
_reflns_limit_l_min 0
_reflns_number_gt 5415
_reflns_number_total 6467
_reflns_threshold_expression I>2.0\s(I)
_oxford_diffrn_Wilson_B_factor 3.61
_oxford_diffrn_Wilson_scale 55.35
_oxford_refine_ls_r_factor_ref 0.0629
_oxford_refine_ls_scale 0.14622(9)
_oxford_reflns_number_all 6467
_oxford_reflns_threshold_expression_ref I>-10.0\s(I)
_oxford_structure_analysis_title 'mb12 in C2/c'
_cod_data_source_file c9dt03229k2.cif
_cod_data_source_block mb12(JasRedo)
_cod_depositor_comments
;
The following automatic conversions were performed:

'_atom_sites_solution_primary' value 'Other' changed to 'other'
according to
/home/data/users/saulius/crontab/automatic-downloads/rss-feeds/RSC/lib/dictionaries/cif_core.dic
dictionary named 'cif_core.dic' version 2.4.2 from 2011-04-26.

Automatic conversion script
Id: cif_fix_values 4973 2017-02-22 13:04:09Z antanas 
;
_cod_original_sg_symbol_H-M 'C 2/c '
_cod_original_formula_sum 'C40 H31 Cl1 O2 P2 Ru1'
_cod_database_code 7701155

loop_
_symmetry_equiv_pos_as_xyz
x,y,z
-x,-y,-z
x+1/2,y+1/2,z
-x+1/2,-y+1/2,-z
x,-y,z+1/2
-x,y,-z+1/2
x+1/2,-y+1/2,z+1/2
-x+1/2,y+1/2,-z+1/2

loop_
_atom_site_label
_atom_site_type_symbol
_atom_site_fract_x
_atom_site_fract_y
_atom_site_fract_z
_atom_site_U_iso_or_equiv
_atom_site_occupancy
_atom_site_adp_type
_atom_site_refinement_flags_posn
_atom_site_refinement_flags_adp
Cl1 Cl 0.39103(6) 0.64574(11) 0.60531(4) 0.0658 1.0000 Uani . .
O1 O 0.38180(17) 0.9269(4) 0.51748(11) 0.0785 1.0000 Uani . .
O2 O 0.48461(16) 1.1213(3) 0.63964(13) 0.0684 1.0000 Uani . .
P1 P 0.52136(5) 0.78830(10) 0.60191(3) 0.0471 1.0000 Uani . .
P2 P 0.34788(5) 0.92765(11) 0.64274(4) 0.0508 1.0000 Uani . .
Ru1 Ru 0.433025(14) 0.86174(3) 0.618583(10) 0.0454 1.0000 Uani . .
C1 C 0.4006(2) 0.9006(4) 0.55427(16) 0.0551 1.0000 Uani . .
C2 C 0.46448(19) 1.0234(5) 0.63064(14) 0.0539 1.0000 Uani . .
C5 C 0.4623(15) 0.8230(9) 0.6899(5) 0.0393 0.5000 Uani . U
C4 C 0.4847(8) 0.8357(19) 0.7254(6) 0.0703 0.5000 Uani . U
C3 C 0.4732(17) 0.8369(17) 0.6864(6) 0.0506 0.5000 Uani . U
C6 C 0.4934(9) 0.8810(16) 0.7261(4) 0.0595 0.5000 Uani . U
C11 C 0.57779(19) 0.9069(4) 0.61730(15) 0.0515 1.0000 Uani . .
C12 C 0.6183(2) 0.8992(5) 0.65758(17) 0.0688 1.0000 Uani . .
C13 C 0.6588(3) 0.9940(6) 0.66933(19) 0.0846 1.0000 Uani . .
C14 C 0.6597(3) 1.0977(6) 0.6409(2) 0.0853 1.0000 Uani . .
C15 C 0.6189(2) 1.1082(5) 0.60139(19) 0.0702 1.0000 Uani . .
C16 C 0.5780(2) 1.0155(4) 0.58976(16) 0.0610 1.0000 Uani . .
C21 C 0.5526(2) 0.6411(4) 0.62952(15) 0.0548 1.0000 Uani . .
C22 C 0.5242(2) 0.5662(5) 0.6563(2) 0.0774 1.0000 Uani . .
C23 C 0.5468(3) 0.4484(6) 0.6726(2) 0.0905 1.0000 Uani . .
C24 C 0.5966(3) 0.4064(6) 0.6639(2) 0.0863 1.0000 Uani . .
C25 C 0.6247(3) 0.4785(6) 0.6379(2) 0.0844 1.0000 Uani . .
C26 C 0.6032(2) 0.5969(5) 0.62026(17) 0.0717 1.0000 Uani . .
C31 C 0.52019(19) 0.7504(4) 0.54125(14) 0.0508 1.0000 Uani . .
C32 C 0.4743(2) 0.6817(5) 0.51716(16) 0.0614 1.0000 Uani . .
C33 C 0.4735(3) 0.6411(5) 0.47258(17) 0.0708 1.0000 Uani . .
C34 C 0.5180(3) 0.6698(6) 0.45180(17) 0.0783 1.0000 Uani . .
C35 C 0.5640(3) 0.7361(6) 0.47528(18) 0.0815 1.0000 Uani . .
C36 C 0.5651(2) 0.7783(5) 0.51991(16) 0.0674 1.0000 Uani . .
C41 C 0.3204(2) 0.8343(4) 0.68570(15) 0.0560 1.0000 Uani . .
C42 C 0.3453(3) 0.7248(6) 0.7056(2) 0.0786 1.0000 Uani . .
C43 C 0.3220(3) 0.6617(6) 0.7392(2) 0.0915 1.0000 Uani . .
C44 C 0.2744(3) 0.7064(6) 0.7515(2) 0.0837 1.0000 Uani . .
C45 C 0.2498(3) 0.8157(6) 0.73286(19) 0.0789 1.0000 Uani . .
C46 C 0.2724(2) 0.8797(5) 0.69988(18) 0.0677 1.0000 Uani . .
C51 C 0.36005(19) 1.0844(4) 0.67002(15) 0.0627 1.0000 Uani D .
C52 C 0.3827(2) 1.0919(6) 0.71661(18) 0.0899 1.0000 Uani D .
C53 C 0.4016(3) 1.2030(6) 0.7377(3) 0.1125 1.0000 Uani D .
C54 C 0.3982(3) 1.3122(7) 0.7144(3) 0.1102 1.0000 Uani D .
C55 C 0.3780(3) 1.3113(6) 0.6682(3) 0.1262 1.0000 Uani D .
C56 C 0.3591(3) 1.1970(5) 0.6449(2) 0.1106 1.0000 Uani D .
C61 C 0.28432(19) 0.9361(4) 0.59648(16) 0.0611 1.0000 Uani D U
C62 C 0.2515(3) 1.0405(6) 0.5846(3) 0.1300 1.0000 Uani D U
C63 C 0.2054(4) 1.0365(8) 0.5490(3) 0.1559 1.0000 Uani D U
C64 C 0.1885(3) 0.9288(7) 0.5252(3) 0.1196 1.0000 Uani D U
C65 C 0.2157(3) 0.8218(7) 0.5413(2) 0.1159 1.0000 Uani D U
C66 C 0.2625(3) 0.8287(6) 0.5753(3) 0.1115 1.0000 Uani D U
H61 H 0.5045 0.9643 0.7204 0.0714 0.5000 Uiso . .
H121 H 0.6186 0.8289 0.6771 0.0828 1.0000 Uiso . .
H131 H 0.6857 0.9871 0.6967 0.1021 1.0000 Uiso . .
H141 H 0.6882 1.1602 0.6485 0.1025 1.0000 Uiso . .
H151 H 0.6188 1.1780 0.5829 0.0840 1.0000 Uiso . .
H161 H 0.5503 1.0259 0.5633 0.0728 1.0000 Uiso . .
H221 H 0.4897 0.5942 0.6636 0.0927 1.0000 Uiso . .
H231 H 0.5271 0.3983 0.6898 0.1093 1.0000 Uiso . .
H241 H 0.6116 0.3290 0.6754 0.1044 1.0000 Uiso . .
H251 H 0.6585 0.4508 0.6319 0.1021 1.0000 Uiso . .
H261 H 0.6229 0.6449 0.6025 0.0857 1.0000 Uiso . .
H321 H 0.4436 0.6623 0.5302 0.0738 1.0000 Uiso . .
H331 H 0.4429 0.5947 0.4571 0.0848 1.0000 Uiso . .
H341 H 0.5166 0.6443 0.4215 0.0942 1.0000 Uiso . .
H351 H 0.5945 0.7530 0.4617 0.0977 1.0000 Uiso . .
H361 H 0.5955 0.8246 0.5355 0.0808 1.0000 Uiso . .
H421 H 0.3781 0.6931 0.6976 0.0938 1.0000 Uiso . .
H431 H 0.3395 0.5895 0.7529 0.1099 1.0000 Uiso . .
H441 H 0.2578 0.6620 0.7725 0.0999 1.0000 Uiso . .
H451 H 0.2178 0.8472 0.7419 0.0952 1.0000 Uiso . .
H461 H 0.2552 0.9528 0.6873 0.0810 1.0000 Uiso . .
H521 H 0.3851 1.0171 0.7345 0.1081 1.0000 Uiso . .
H531 H 0.4178 1.2043 0.7693 0.1354 1.0000 Uiso . .
H541 H 0.4094 1.3883 0.7297 0.1321 1.0000 Uiso . .
H551 H 0.3762 1.3872 0.6520 0.1520 1.0000 Uiso . .
H561 H 0.3462 1.1968 0.6129 0.1326 1.0000 Uiso . .
H621 H 0.2614 1.1167 0.6008 0.1637 1.0000 Uiso . .
H631 H 0.1861 1.1115 0.5399 0.2099 1.0000 Uiso . .
H641 H 0.1584 0.9280 0.4996 0.1449 1.0000 Uiso . .
H651 H 0.2022 0.7442 0.5291 0.1403 1.0000 Uiso . .
H661 H 0.2813 0.7539 0.5848 0.1369 1.0000 Uiso . .
H51 H 0.4592 0.7351 0.6967 0.0492 0.5000 Uiso . .

loop_
_atom_site_aniso_label
_atom_site_aniso_U_11
_atom_site_aniso_U_22
_atom_site_aniso_U_33
_atom_site_aniso_U_23
_atom_site_aniso_U_13
_atom_site_aniso_U_12
Cl1 0.0744(7) 0.0581(7) 0.0631(7) -0.0083(5) 0.0098(6) -0.0106(5)
O1 0.097(3) 0.090(3) 0.0420(19) 0.0108(18) 0.0000(17) 0.006(2)
O2 0.082(2) 0.054(2) 0.072(2) -0.0110(16) 0.0214(18) -0.0099(17)
P1 0.0566(6) 0.0462(6) 0.0360(5) -0.0013(4) 0.0033(4) 0.0023(5)
P2 0.0594(6) 0.0514(6) 0.0414(6) -0.0039(5) 0.0101(5) -0.0023(5)
Ru1 0.0558(2) 0.0472(2) 0.03153(19) -0.00216(13) 0.00476(14) -0.00005(14)
C1 0.061(3) 0.056(3) 0.047(3) -0.005(2) 0.010(2) 0.003(2)
C2 0.064(3) 0.060(3) 0.038(2) -0.004(2) 0.0094(19) 0.004(2)
C5 0.036(12) 0.049(5) 0.0328 0.001(4) 0.008(5) -0.012(5)
C4 0.065(7) 0.086(13) 0.054(6) -0.0096 0.000(5) -0.014(8)
C3 0.043(13) 0.0705 0.0421 0.003(5) 0.018(5) -0.012(7)
C6 0.062(7) 0.065(11) 0.043(4) -0.023(5) -0.008(4) -0.014(6)
C11 0.059(2) 0.047(2) 0.046(2) -0.0027(19) 0.0052(19) 0.0014(19)
C12 0.078(3) 0.073(3) 0.049(3) 0.005(2) -0.003(2) -0.010(3)
C13 0.090(4) 0.088(4) 0.063(3) -0.004(3) -0.014(3) -0.019(3)
C14 0.092(4) 0.072(4) 0.084(4) -0.009(3) 0.001(3) -0.022(3)
C15 0.081(3) 0.055(3) 0.071(3) 0.005(2) 0.009(3) -0.005(2)
C16 0.066(3) 0.052(3) 0.060(3) 0.001(2) 0.001(2) 0.002(2)
C21 0.067(3) 0.049(2) 0.043(2) -0.0019(18) -0.001(2) 0.006(2)
C22 0.077(3) 0.072(3) 0.078(4) 0.024(3) 0.003(3) 0.006(3)
C23 0.099(4) 0.071(4) 0.092(4) 0.032(3) -0.003(3) 0.007(3)
C24 0.129(5) 0.059(3) 0.062(3) 0.011(3) 0.001(3) 0.022(3)
C25 0.098(4) 0.081(4) 0.069(3) -0.004(3) 0.005(3) 0.038(3)
C26 0.087(4) 0.070(3) 0.055(3) 0.008(2) 0.009(3) 0.023(3)
C31 0.067(3) 0.047(2) 0.037(2) 0.0005(17) 0.0069(19) 0.005(2)
C32 0.076(3) 0.058(3) 0.049(2) -0.005(2) 0.008(2) 0.001(2)
C33 0.094(4) 0.066(3) 0.046(3) -0.010(2) 0.001(3) 0.002(3)
C34 0.122(5) 0.073(3) 0.040(3) -0.008(2) 0.016(3) 0.011(3)
C35 0.102(4) 0.097(4) 0.051(3) 0.000(3) 0.030(3) 0.000(4)
C36 0.076(3) 0.078(3) 0.048(3) -0.005(2) 0.013(2) -0.002(3)
C41 0.064(3) 0.059(3) 0.043(2) -0.006(2) 0.008(2) -0.010(2)
C42 0.092(4) 0.079(4) 0.068(3) 0.011(3) 0.025(3) -0.004(3)
C43 0.120(5) 0.079(4) 0.080(4) 0.026(3) 0.029(4) -0.003(4)
C44 0.107(5) 0.083(4) 0.066(3) 0.004(3) 0.030(3) -0.031(4)
C45 0.085(4) 0.092(4) 0.066(3) -0.013(3) 0.029(3) -0.025(3)
C46 0.078(3) 0.071(3) 0.056(3) -0.006(2) 0.018(2) -0.009(3)
C51 0.070(3) 0.054(3) 0.070(3) -0.011(2) 0.028(2) -0.004(2)
C52 0.106(4) 0.080(4) 0.078(4) -0.033(3) 0.006(3) -0.011(3)
C53 0.112(5) 0.110(6) 0.114(6) -0.058(5) 0.022(4) -0.021(5)
C54 0.132(6) 0.082(5) 0.120(6) -0.038(5) 0.034(5) -0.015(4)
C55 0.140(7) 0.062(4) 0.179(9) 0.009(5) 0.037(6) -0.003(4)
C56 0.141(6) 0.074(4) 0.114(6) -0.001(4) 0.018(5) 0.000(4)
C61 0.058(3) 0.072(3) 0.052(2) -0.002(2) 0.008(2) 0.003(2)
C62 0.132(6) 0.116(6) 0.113(5) 0.007(5) -0.041(5) 0.008(5)
C63 0.145(7) 0.153(7) 0.136(7) 0.022(6) -0.050(6) 0.011(6)
C64 0.084(4) 0.169(7) 0.089(5) -0.026(5) -0.021(4) -0.002(5)
C65 0.086(4) 0.136(6) 0.112(5) -0.028(5) -0.011(4) -0.019(4)
C66 0.096(4) 0.097(4) 0.118(5) -0.012(4) -0.034(4) -0.015(4)

loop_
_atom_type_symbol
_atom_type_scat_dispersion_real
_atom_type_scat_dispersion_imag
_atom_type_scat_Cromer_Mann_a1
_atom_type_scat_Cromer_Mann_b1
_atom_type_scat_Cromer_Mann_a2
_atom_type_scat_Cromer_Mann_b2
_atom_type_scat_Cromer_Mann_a3
_atom_type_scat_Cromer_Mann_b3
_atom_type_scat_Cromer_Mann_a4
_atom_type_scat_Cromer_Mann_b4
_atom_type_scat_Cromer_Mann_c
_atom_type_scat_source
C 0.0033 0.0016 2.3100 20.8439 1.0200 10.2075 1.5886 0.5687 0.8650 51.6512 0.2156 'International Tables Vol C 4.2.6.8 and 6.1.1.4'
H 0.0000 0.0000 0.4930 10.5109 0.3229 26.1257 0.1402 3.1424 0.0408 57.7998 0.0030 'International Tables Vol C 4.2.6.8 and 6.1.1.4'
O 0.0106 0.0060 3.0485 13.2771 2.2868 5.7011 1.5463 0.3239 0.8670 32.9089 0.2508 'International Tables Vol C 4.2.6.8 and 6.1.1.4'
P 0.1023 0.0942 6.4345 1.9067 4.1791 27.1570 1.7800 0.5260 1.4908 68.1645 1.1149 'International Tables Vol C 4.2.6.8 and 6.1.1.4'
Cl 0.1484 0.1585 11.4604 0.0104 7.1964 1.1662 6.2556 18.5194 1.6455 47.7784 -9.5574 'International Tables Vol C 4.2.6.8 and 6.1.1.4'
Ru -1.2594 0.8363 19.2674 0.8085 12.9182 8.4347 4.8634 24.7997 1.5676 94.2928 5.3787 'International Tables Vol C 4.2.6.8 and 6.1.1.4'

loop_
_exptl_crystal_face_index_h
_exptl_crystal_face_index_k
_exptl_crystal_face_index_l
_exptl_crystal_face_perp_dist
1 0 0 0.045
0 1 0 0.090
0 -1 0 0.110
0 0 1 0.050
0 0 -1 0.070
0 -1 -4 0.078
0 -1 5 0.059
-9 -1 0 0.091
-5 1 0 0.085
-3 0 2 0.077
1 0 -2 0.059

loop_
_geom_angle_atom_site_label_1
_geom_angle_site_symmetry_1
_geom_angle_atom_site_label_2
_geom_angle_atom_site_label_3
_geom_angle
_geom_angle_publ_flag
Ru1 . P1 C11 111.70(15) yes
Ru1 . P1 C21 118.28(16) yes
C11 . P1 C21 104.3(2) yes
Ru1 . P1 C31 115.84(14) yes
C11 . P1 C31 104.7(2) yes
C21 . P1 C31 100.4(2) yes
Ru1 . P2 C41 120.31(16) yes
Ru1 . P2 C51 108.89(14) yes
C41 . P2 C51 102.5(2) yes
Ru1 . P2 C61 114.54(15) yes
C41 . P2 C61 100.7(2) yes
C51 . P2 C61 108.8(2) yes
Cl1 . Ru1 P2 88.17(5) yes
Cl1 . Ru1 P1 91.19(5) yes
P2 . Ru1 P1 174.41(4) yes
Cl1 . Ru1 C1 88.16(14) yes
P2 . Ru1 C1 92.40(14) yes
P1 . Ru1 C1 93.13(14) yes
Cl1 . Ru1 C2 178.06(13) yes
P2 . Ru1 C2 90.91(14) yes
P1 . Ru1 C2 89.55(14) yes
C1 . Ru1 C2 93.59(19) yes
Cl1 . Ru1 C5 91.4(4) yes
P2 . Ru1 C5 83.2(9) yes
P1 . Ru1 C5 91.2(9) yes
C1 . Ru1 C5 175.6(9) yes
C2 . Ru1 C5 86.8(4) yes
Cl1 . Ru1 C3 97.6(5) yes
P2 . Ru1 C3 89.9(10) yes
P1 . Ru1 C3 84.7(10) yes
C1 . Ru1 C3 173.8(7) yes
C2 . Ru1 C3 80.6(6) yes
C5 . Ru1 C3 9.0(18) yes
Ru1 . C1 O1 177.9(4) yes
O2 . C2 Ru1 177.5(4) yes
Ru1 . C5 C6 137.4(12) yes
Ru1 . C5 H51 111.8 no
C6 . C5 H51 109.2 no
Ru1 . C5 C3 74(6) yes
C6 . C5 C3 73(6) yes
H51 . C5 C3 126.0 no
C6 6_656 C4 C3 160(2) yes
Ru1 . C3 C4 165(3) yes
Ru1 . C3 C5 97(8) yes
C4 . C3 C5 73(5) yes
C4 6_656 C6 C5 131.3(17) yes
C4 6_656 C6 H61 114.2 no
C5 . C6 H61 114.5 no
P1 . C11 C12 122.0(4) yes
P1 . C11 C16 119.9(3) yes
C12 . C11 C16 117.8(4) yes
C11 . C12 C13 120.6(5) yes
C11 . C12 H121 119.8 no
C13 . C12 H121 119.7 no
C12 . C13 C14 120.7(5) yes
C12 . C13 H131 119.2 no
C14 . C13 H131 120.1 no
C13 . C14 C15 119.4(5) yes
C13 . C14 H141 120.2 no
C15 . C14 H141 120.4 no
C14 . C15 C16 120.3(5) yes
C14 . C15 H151 119.6 no
C16 . C15 H151 120.1 no
C11 . C16 C15 121.1(4) yes
C11 . C16 H161 120.1 no
C15 . C16 H161 118.8 no
P1 . C21 C22 121.9(4) yes
P1 . C21 C26 119.2(4) yes
C22 . C21 C26 118.6(4) yes
C21 . C22 C23 119.9(5) yes
C21 . C22 H221 120.7 no
C23 . C22 H221 119.4 no
C22 . C23 C24 121.2(6) yes
C22 . C23 H231 119.2 no
C24 . C23 H231 119.6 no
C23 . C24 C25 119.4(5) yes
C23 . C24 H241 120.4 no
C25 . C24 H241 120.1 no
C24 . C25 C26 121.4(6) yes
C24 . C25 H251 120.0 no
C26 . C25 H251 118.7 no
C25 . C26 C21 119.5(5) yes
C25 . C26 H261 120.3 no
C21 . C26 H261 120.2 no
P1 . C31 C32 118.0(3) yes
P1 . C31 C36 123.1(3) yes
C32 . C31 C36 118.7(4) yes
C31 . C32 C33 120.4(5) yes
C31 . C32 H321 120.9 no
C33 . C32 H321 118.7 no
C32 . C33 C34 120.3(5) yes
C32 . C33 H331 119.4 no
C34 . C33 H331 120.3 no
C33 . C34 C35 120.0(5) yes
C33 . C34 H341 119.8 no
C35 . C34 H341 120.2 no
C34 . C35 C36 120.2(5) yes
C34 . C35 H351 120.1 no
C36 . C35 H351 119.7 no
C35 . C36 C31 120.3(5) yes
C35 . C36 H361 120.3 no
C31 . C36 H361 119.4 no
P2 . C41 C42 124.0(4) yes
P2 . C41 C46 117.9(4) yes
C42 . C41 C46 118.1(5) yes
C41 . C42 C43 119.9(6) yes
C41 . C42 H421 120.5 no
C43 . C42 H421 119.6 no
C42 . C43 C44 120.6(6) yes
C42 . C43 H431 119.3 no
C44 . C43 H431 120.1 no
C43 . C44 C45 120.3(5) yes
C43 . C44 H441 120.5 no
C45 . C44 H441 119.3 no
C44 . C45 C46 119.8(6) yes
C44 . C45 H451 120.0 no
C46 . C45 H451 120.2 no
C41 . C46 C45 121.2(5) yes
C41 . C46 H461 119.7 no
C45 . C46 H461 119.1 no
P2 . C51 C52 119.3(4) yes
P2 . C51 C56 122.6(4) yes
C52 . C51 C56 116.7(5) yes
C51 . C52 C53 122.5(6) yes
C51 . C52 H521 119.0 no
C53 . C52 H521 118.5 no
C52 . C53 C54 121.3(7) yes
C52 . C53 H531 120.3 no
C54 . C53 H531 118.4 no
C53 . C54 C55 119.4(7) yes
C53 . C54 H541 120.1 no
C55 . C54 H541 120.5 no
C54 . C55 C56 120.9(7) yes
C54 . C55 H551 119.2 no
C56 . C55 H551 120.0 no
C55 . C56 C51 119.2(6) yes
C55 . C56 H561 120.3 no
C51 . C56 H561 120.5 no
P2 . C61 C62 125.7(4) yes
P2 . C61 C66 119.7(4) yes
C62 . C61 C66 114.0(5) yes
C61 . C62 C63 120.8(6) yes
C61 . C62 H621 118.9 no
C63 . C62 H621 120.2 no
C62 . C63 C64 122.7(7) yes
C62 . C63 H631 118.6 no
C64 . C63 H631 118.6 no
C63 . C64 C65 116.3(6) yes
C63 . C64 H641 122.2 no
C65 . C64 H641 121.5 no
C64 . C65 C66 119.6(6) yes
C64 . C65 H651 119.5 no
C66 . C65 H651 120.9 no
C65 . C66 C61 125.5(6) yes
C65 . C66 H661 117.8 no
C61 . C66 H661 116.7 no

loop_
_geom_bond_atom_site_label_1
_geom_bond_atom_site_label_2
_geom_bond_site_symmetry_2
_geom_bond_distance
_geom_bond_publ_flag
Cl1 Ru1 . 2.4687(13) yes
O1 C1 . 1.125(5) yes
O2 C2 . 1.138(5) yes
P1 Ru1 . 2.3919(12) yes
P1 C11 . 1.819(4) yes
P1 C21 . 1.828(4) yes
P1 C31 . 1.838(4) yes
P2 Ru1 . 2.3939(13) yes
P2 C41 . 1.831(5) yes
P2 C51 . 1.824(5) yes
P2 C61 . 1.827(4) yes
Ru1 C1 . 1.949(5) yes
Ru1 C2 . 1.854(5) yes
Ru1 C5 . 2.127(16) yes
Ru1 C3 . 2.06(2) yes
C5 C6 . 1.32(2) yes
C5 H51 . 0.947 no
C5 C3 . 0.33(6) yes
C4 C6 6_656 1.505(15) yes
C4 C3 . 1.13(2) yes
C6 H61 . 0.935 no
C11 C12 . 1.377(6) yes
C11 C16 . 1.399(6) yes
C12 C13 . 1.377(7) yes
C12 H121 . 0.934 no
C13 C14 . 1.376(8) yes
C13 H131 . 0.930 no
C14 C15 . 1.365(8) yes
C14 H141 . 0.938 no
C15 C16 . 1.369(7) yes
C15 H151 . 0.912 no
C16 H161 . 0.924 no
C21 C22 . 1.388(7) yes
C21 C26 . 1.375(7) yes
C22 C23 . 1.390(8) yes
C22 H221 . 0.941 no
C23 C24 . 1.343(9) yes
C23 H231 . 0.926 no
C24 C25 . 1.350(9) yes
C24 H241 . 0.921 no
C25 C26 . 1.399(8) yes
C25 H251 . 0.909 no
C26 H261 . 0.922 no
C31 C32 . 1.380(6) yes
C31 C36 . 1.384(7) yes
C32 C33 . 1.385(7) yes
C32 H321 . 0.920 no
C33 C34 . 1.367(8) yes
C33 H331 . 0.919 no
C34 C35 . 1.363(8) yes
C34 H341 . 0.933 no
C35 C36 . 1.391(7) yes
C35 H351 . 0.920 no
C36 H361 . 0.916 no
C41 C42 . 1.367(7) yes
C41 C46 . 1.384(7) yes
C42 C43 . 1.405(8) yes
C42 H421 . 0.925 no
C43 C44 . 1.347(9) yes
C43 H431 . 0.916 no
C44 C45 . 1.349(9) yes
C44 H441 . 0.929 no
C45 C46 . 1.383(7) yes
C45 H451 . 0.921 no
C46 H461 . 0.911 no
C51 C52 . 1.379(5) yes
C51 C56 . 1.390(5) yes
C52 C53 . 1.352(5) yes
C52 H521 . 0.940 no
C53 C54 . 1.327(6) yes
C53 H531 . 0.938 no
C54 C55 . 1.357(6) yes
C54 H541 . 0.928 no
C55 C56 . 1.407(6) yes
C55 H551 . 0.923 no
C56 H561 . 0.936 no
C61 C62 . 1.347(3) yes
C61 C66 . 1.339(3) yes
C62 C63 . 1.361(3) yes
C62 H621 . 0.934 no
C63 C64 . 1.346(3) yes
C63 H631 . 0.921 no
C64 C65 . 1.331(3) yes
C64 H641 . 0.932 no
C65 C66 . 1.343(3) yes
C65 H651 . 0.920 no
C66 H661 . 0.917 no

loop_
_geom_hbond_atom_site_label_D
_geom_hbond_atom_site_label_H
_geom_hbond_atom_site_label_A
_geom_hbond_angle_DHA
_geom_hbond_distance_DH
_geom_hbond_distance_HA
_geom_hbond_distance_DA
_geom_hbond_publ_flag
C42 H421 C5 125.1(6) 0.925 2.477 3.102(10) yes
C62 H621 C56 130.00 0.934 2.570 3.253(10) yes

loop_
_platon_squeeze_void_nr
_platon_squeeze_void_average_x
_platon_squeeze_void_average_y
_platon_squeeze_void_average_z
_platon_squeeze_void_volume
_platon_squeeze_void_count_electrons
_platon_squeeze_void_content
1 0.750 0.250 0.000 191 21 ' '
2 0.250 0.250 0.500 191 21 ' '
3 0.750 -0.250 0.500 191 21 ' '
4 0.250 -0.250 1.000 191 21 ' '
5 0.000 0.059 0.750 13 0 ' '
6 0.500 0.440 0.250 13 0 ' '
7 0.500 0.559 0.750 13 0 ' '
8 1.000 0.940 0.250 13 0 ' '
